data_1552038
loop_
_publ_author_name
'Yang Li'
'Ying Li'
'Baomin Wang'
'Yi Luo'
'Dawei Yang'
'Peng Tong'
'Jinfeng Zhao'
'Lun Luo'
'Yuhan Zhou'
'Si Chen'
'Fang Cheng'
'Jingping Qu'

_publ_section_title
;
 Ammonia formation by a thiolate-bridged diiron amide complex as a
 nitrogenase mimic
;
_journal_name_full 'Nature Chemistry'
_journal_page_first 320
_journal_page_last 326
_journal_paper_doi 10.1038/nchem.1594
_journal_volume 5
_journal_year 2013
_chemical_formula_sum 'C52 H58 B Cl2 Fe2 N O S2'
_chemical_formula_weight 970.52
_space_group_IT_number 14
_space_group_name_Hall '-P 2yn'
_space_group_name_H-M_alt 'P 1 21/n 1'
_symmetry_cell_setting monoclinic
_symmetry_space_group_name_H-M 'P 1 21/n 1'
_atom_sites_solution_hydrogens geom
_atom_sites_solution_primary direct
_atom_sites_solution_secondary difmap
_cell_angle_alpha 90.00
_cell_angle_beta 97.210(3)
_cell_angle_gamma 90.00
_cell_formula_units_Z 4
_cell_length_a 11.6074(7)
_cell_length_b 27.3480(14)
_cell_length_c 15.1345(9)
_cell_measurement_temperature 293(2)
_cell_volume 4766.3(5)
_computing_cell_refinement 'Bruker SMART'
_computing_data_collection 'Bruker SMART'
_computing_data_reduction 'Bruker SMART'
_computing_molecular_graphics 'Bruker SHELXTL'
_computing_publication_material 'Bruker SHELXTL'
_computing_structure_refinement 'Bruker SHELXTL'
_computing_structure_solution 'Bruker SHELXTL'
_diffrn_ambient_temperature 293(2)
_diffrn_measured_fraction_theta_full 0.999
_diffrn_measured_fraction_theta_max 0.999
_diffrn_measurement_device_type 'CCD area detector'
_diffrn_measurement_method 'phi and omega scans'
_diffrn_radiation_monochromator graphite
_diffrn_radiation_source 'fine-focus sealed tube'
_diffrn_radiation_type MoK\a
_diffrn_radiation_wavelength 0.71073
_diffrn_reflns_av_R_equivalents 0.0420
_diffrn_reflns_av_sigmaI/netI 0.0417
_diffrn_reflns_limit_h_max 13
_diffrn_reflns_limit_h_min -12
_diffrn_reflns_limit_k_max 32
_diffrn_reflns_limit_k_min -32
_diffrn_reflns_limit_l_max 13
_diffrn_reflns_limit_l_min -17
_diffrn_reflns_number 28002
_diffrn_reflns_theta_full 25.00
_diffrn_reflns_theta_max 25.00
_diffrn_reflns_theta_min 1.92
_exptl_absorpt_coefficient_mu 0.847
_exptl_absorpt_correction_type none
_exptl_crystal_colour black
_exptl_crystal_density_diffrn 1.352
_exptl_crystal_density_method 'not measured'
_exptl_crystal_description block
_exptl_crystal_F_000 2032
_exptl_crystal_size_max 0.44
_exptl_crystal_size_mid 0.25
_exptl_crystal_size_min 0.23
_refine_diff_density_max 0.640
_refine_diff_density_min -0.562
_refine_diff_density_rms 0.055
_refine_ls_extinction_method none
_refine_ls_goodness_of_fit_ref 1.047
_refine_ls_hydrogen_treatment 'riding mode'
_refine_ls_matrix_type full
_refine_ls_number_parameters 550
_refine_ls_number_reflns 8377
_refine_ls_number_restraints 0
_refine_ls_restrained_S_all 1.047
_refine_ls_R_factor_all 0.0559
_refine_ls_R_factor_gt 0.0384
_refine_ls_shift/su_max 0.002
_refine_ls_shift/su_mean 0.000
_refine_ls_structure_factor_coef Fsqd
_refine_ls_weighting_details 'calc w=1/[\s^2^(Fo^2^)+(0.0484P)^2^+1.3020P] where P=(Fo^2^+2Fc^2^)/3'
_refine_ls_weighting_scheme calc
_refine_ls_wR_factor_gt 0.0935
_refine_ls_wR_factor_ref 0.1003
_reflns_number_gt 6479
_reflns_number_total 8377
_reflns_threshold_expression >2sigma(I)
_cod_data_source_file nchem.1594-s10.cif
_cod_data_source_block 1
_cod_original_sg_symbol_H-M P21/n
_cod_database_code 1552038

loop_
_symmetry_equiv_pos_as_xyz
'x, y, z'
'-x+1/2, y+1/2, -z+1/2'
'-x, -y, -z'
'x-1/2, -y-1/2, z-1/2'

loop_
_atom_site_label
_atom_site_type_symbol
_atom_site_fract_x
_atom_site_fract_y
_atom_site_fract_z
_atom_site_U_iso_or_equiv
_atom_site_adp_type
_atom_site_occupancy
_atom_site_symmetry_multiplicity
_atom_site_calc_flag
_atom_site_refinement_flags
_atom_site_disorder_assembly
_atom_site_disorder_group
Fe1 Fe 1.26982(3) 0.361593(13) 1.35490(2) 0.02731(11) Uani 1 1 d . . .
Fe2 Fe 1.31588(3) 0.317616(13) 1.20901(2) 0.02776(11) Uani 1 1 d . . .
S1 S 1.19067(6) 0.29267(2) 1.29538(4) 0.03039(16) Uani 1 1 d . . .
S2 S 1.45038(6) 0.26842(2) 1.28771(4) 0.03337(16) Uani 1 1 d . . .
Cl1 Cl 0.26375(11) 0.28725(5) 0.87986(7) 0.0985(4) Uani 1 1 d . . .
Cl2 Cl 0.32421(13) 0.26153(5) 0.70432(10) 0.1167(5) Uani 1 1 d . . .
N1 N 1.38720(18) 0.37196(8) 1.27584(13) 0.0304(5) Uani 1 1 d . . .
H1A H 1.3812 0.4007 1.2466 0.036 Uiso 1 1 calc R . .
H1B H 1.4605 0.3664 1.3010 0.036 Uiso 1 1 calc R . .
O1 O 1.4348(2) 0.31731(8) 1.49431(14) 0.0585(6) Uani 1 1 d . . .
C1 C 1.1153(2) 0.37748(10) 1.4140(2) 0.0408(7) Uani 1 1 d . . .
C2 C 1.1071(2) 0.40025(10) 1.3283(2) 0.0414(7) Uani 1 1 d . . .
C3 C 1.2013(2) 0.43322(9) 1.33016(19) 0.0373(7) Uani 1 1 d . . .
C4 C 1.2692(2) 0.43038(9) 1.41578(18) 0.0353(6) Uani 1 1 d . . .
C5 C 1.2124(3) 0.39657(10) 1.46806(18) 0.0384(7) Uani 1 1 d . . .
C6 C 1.0273(3) 0.34263(12) 1.4436(3) 0.0636(10) Uani 1 1 d . . .
H6A H 0.9681 0.3608 1.4682 0.095 Uiso 1 1 calc R . .
H6B H 1.0650 0.3209 1.4879 0.095 Uiso 1 1 calc R . .
H6C H 0.9928 0.3240 1.3934 0.095 Uiso 1 1 calc R . .
C7 C 1.0096(3) 0.39339(13) 1.2556(2) 0.0622(10) Uani 1 1 d . . .
H7A H 0.9493 0.4166 1.2626 0.093 Uiso 1 1 calc R . .
H7B H 0.9795 0.3608 1.2583 0.093 Uiso 1 1 calc R . .
H7C H 1.0372 0.3984 1.1991 0.093 Uiso 1 1 calc R . .
C8 C 1.2216(3) 0.46835(10) 1.2577(2) 0.0518(8) Uani 1 1 d . . .
H8A H 1.1779 0.4977 1.2638 0.078 Uiso 1 1 calc R . .
H8B H 1.1971 0.4537 1.2008 0.078 Uiso 1 1 calc R . .
H8C H 1.3028 0.4761 1.2623 0.078 Uiso 1 1 calc R . .
C9 C 1.3739(3) 0.46006(11) 1.4468(2) 0.0506(8) Uani 1 1 d . . .
H99A H 1.3506 0.4900 1.4725 0.076 Uiso 1 1 calc R . .
H99B H 1.4151 0.4673 1.3972 0.076 Uiso 1 1 calc R . .
H99C H 1.4235 0.4420 1.4908 0.076 Uiso 1 1 calc R . .
C10 C 1.2441(3) 0.38578(12) 1.56545(19) 0.0538(9) Uani 1 1 d . . .
H10A H 1.2038 0.4080 1.5999 0.081 Uiso 1 1 calc R . .
H10B H 1.3263 0.3896 1.5811 0.081 Uiso 1 1 calc R . .
H10C H 1.2223 0.3528 1.5775 0.081 Uiso 1 1 calc R . .
C11 C 1.3938(3) 0.30113(12) 1.09515(18) 0.0477(8) Uani 1 1 d . . .
C12 C 1.2987(3) 0.26936(11) 1.10212(18) 0.0451(8) Uani 1 1 d . . .
C13 C 1.1965(3) 0.29834(11) 1.09471(18) 0.0426(7) Uani 1 1 d . . .
C14 C 1.2274(3) 0.34797(10) 1.08314(17) 0.0386(7) Uani 1 1 d . . .
C15 C 1.3500(3) 0.34954(11) 1.08481(17) 0.0425(7) Uani 1 1 d . . .
C16 C 1.5164(3) 0.28607(16) 1.0886(2) 0.0786(12) Uani 1 1 d . . .
H16A H 1.5261 0.2809 1.0272 0.118 Uiso 1 1 calc R . .
H16B H 1.5333 0.2563 1.1214 0.118 Uiso 1 1 calc R . .
H16C H 1.5683 0.3113 1.1130 0.118 Uiso 1 1 calc R . .
C17 C 1.3031(4) 0.21458(12) 1.1060(2) 0.0743(12) Uani 1 1 d . . .
H17A H 1.2926 0.2016 1.0466 0.111 Uiso 1 1 calc R . .
H17B H 1.2424 0.2028 1.1381 0.111 Uiso 1 1 calc R . .
H17C H 1.3770 0.2044 1.1359 0.111 Uiso 1 1 calc R . .
C18 C 1.0760(3) 0.27822(14) 1.0904(2) 0.0668(11) Uani 1 1 d . . .
H18A H 1.0446 0.2732 1.0293 0.100 Uiso 1 1 calc R . .
H18B H 1.0279 0.3009 1.1175 0.100 Uiso 1 1 calc R . .
H18C H 1.0780 0.2476 1.1216 0.100 Uiso 1 1 calc R . .
C19 C 1.1468(3) 0.38907(12) 1.0540(2) 0.0586(9) Uani 1 1 d . . .
H19A H 1.1297 0.3888 0.9902 0.088 Uiso 1 1 calc R . .
H19B H 1.1828 0.4196 1.0728 0.088 Uiso 1 1 calc R . .
H19C H 1.0761 0.3853 1.0801 0.088 Uiso 1 1 calc R . .
C20 C 1.4206(3) 0.39425(14) 1.0718(2) 0.0678(11) Uani 1 1 d . . .
H20A H 1.4208 0.4001 1.0093 0.102 Uiso 1 1 calc R . .
H20B H 1.4989 0.3894 1.0995 0.102 Uiso 1 1 calc R . .
H20C H 1.3874 0.4219 1.0984 0.102 Uiso 1 1 calc R . .
C21 C 1.2514(2) 0.24005(9) 1.35133(16) 0.0319(6) Uani 1 1 d . . .
C22 C 1.1826(3) 0.20971(10) 1.39591(18) 0.0397(7) Uani 1 1 d . . .
H22A H 1.1046 0.2170 1.3970 0.048 Uiso 1 1 calc R . .
C23 C 1.2307(3) 0.16866(11) 1.4386(2) 0.0486(8) Uani 1 1 d . . .
H23A H 1.1853 0.1481 1.4689 0.058 Uiso 1 1 calc R . .
C24 C 1.3466(3) 0.15817(11) 1.4361(2) 0.0492(8) Uani 1 1 d . . .
H24A H 1.3788 0.1305 1.4652 0.059 Uiso 1 1 calc R . .
C25 C 1.4151(3) 0.18791(10) 1.39127(18) 0.0388(7) Uani 1 1 d . . .
H25A H 1.4931 0.1803 1.3906 0.047 Uiso 1 1 calc R . .
C26 C 1.3685(2) 0.22958(9) 1.34663(17) 0.0310(6) Uani 1 1 d . . .
C27 C 1.3738(2) 0.33136(10) 1.43553(18) 0.0352(6) Uani 1 1 d . . .
C31 C 1.3613(2) 0.45985(9) 0.76441(17) 0.0312(6) Uani 1 1 d . . .
C32 C 1.4509(3) 0.46621(11) 0.7119(2) 0.0449(7) Uani 1 1 d . . .
H32A H 1.4512 0.4946 0.6781 0.054 Uiso 1 1 calc R . .
C33 C 1.5393(3) 0.43263(12) 0.7073(2) 0.0525(8) Uani 1 1 d . . .
H33A H 1.5965 0.4389 0.6709 0.063 Uiso 1 1 calc R . .
C34 C 1.5431(3) 0.39048(11) 0.7559(2) 0.0469(8) Uani 1 1 d . . .
H34A H 1.6014 0.3675 0.7522 0.056 Uiso 1 1 calc R . .
C35 C 1.4583(3) 0.38290(11) 0.8104(2) 0.0452(7) Uani 1 1 d . . .
H35A H 1.4601 0.3548 0.8451 0.054 Uiso 1 1 calc R . .
C36 C 1.3710(2) 0.41656(10) 0.81406(18) 0.0386(7) Uani 1 1 d . . .
H36A H 1.3152 0.4102 0.8516 0.046 Uiso 1 1 calc R . .
C41 C 1.1303(2) 0.47223(9) 0.72358(17) 0.0307(6) Uani 1 1 d . . .
C42 C 1.0868(2) 0.43004(11) 0.75969(19) 0.0419(7) Uani 1 1 d . . .
H42A H 1.1262 0.4177 0.8123 0.050 Uiso 1 1 calc R . .
C43 C 0.9888(3) 0.40552(11) 0.7219(2) 0.0504(8) Uani 1 1 d . . .
H43A H 0.9642 0.3775 0.7490 0.060 Uiso 1 1 calc R . .
C44 C 0.9275(3) 0.42252(12) 0.6442(2) 0.0483(8) Uani 1 1 d . . .
H44A H 0.8626 0.4058 0.6173 0.058 Uiso 1 1 calc R . .
C45 C 0.9640(3) 0.46454(11) 0.60719(19) 0.0445(7) Uani 1 1 d . . .
H45A H 0.9228 0.4769 0.5553 0.053 Uiso 1 1 calc R . .
C46 C 1.0624(2) 0.48884(10) 0.64673(18) 0.0379(7) Uani 1 1 d . . .
H46A H 1.0841 0.5176 0.6207 0.045 Uiso 1 1 calc R . .
C51 C 1.2449(2) 0.51017(9) 0.87562(17) 0.0299(6) Uani 1 1 d . . .
C52 C 1.1414(2) 0.51589(9) 0.91269(17) 0.0336(6) Uani 1 1 d . . .
H52A H 1.0713 0.5107 0.8769 0.040 Uiso 1 1 calc R . .
C53 C 1.1394(3) 0.52903(10) 1.00125(19) 0.0404(7) Uani 1 1 d . . .
H53A H 1.0686 0.5322 1.0234 0.049 Uiso 1 1 calc R . .
C54 C 1.2410(3) 0.53739(10) 1.05655(19) 0.0411(7) Uani 1 1 d . . .
H54A H 1.2395 0.5464 1.1156 0.049 Uiso 1 1 calc R . .
C55 C 1.3448(3) 0.53214(10) 1.02260(19) 0.0423(7) Uani 1 1 d . . .
H55A H 1.4144 0.5377 1.0589 0.051 Uiso 1 1 calc R . .
C56 C 1.3459(2) 0.51868(10) 0.93470(18) 0.0377(7) Uani 1 1 d . . .
H56A H 1.4173 0.5151 0.9136 0.045 Uiso 1 1 calc R . .
C61 C 1.2769(2) 0.54971(10) 0.71761(18) 0.0322(6) Uani 1 1 d . . .
C62 C 1.2887(2) 0.59548(9) 0.75921(19) 0.0358(6) Uani 1 1 d . . .
H62A H 1.2830 0.5974 0.8199 0.043 Uiso 1 1 calc R . .
C63 C 1.3086(3) 0.63818(11) 0.7136(2) 0.0479(8) Uani 1 1 d . . .
H63A H 1.3150 0.6678 0.7440 0.057 Uiso 1 1 calc R . .
C64 C 1.3187(3) 0.63717(12) 0.6245(2) 0.0512(8) Uani 1 1 d . . .
H64A H 1.3329 0.6658 0.5944 0.061 Uiso 1 1 calc R . .
C65 C 1.3077(2) 0.59314(12) 0.5802(2) 0.0488(8) Uani 1 1 d . . .
H65A H 1.3143 0.5918 0.5196 0.059 Uiso 1 1 calc R . .
C66 C 1.2868(2) 0.55071(11) 0.62605(19) 0.0411(7) Uani 1 1 d . . .
H66A H 1.2789 0.5215 0.5945 0.049 Uiso 1 1 calc R . .
C100 C 0.2363(3) 0.29446(14) 0.7651(2) 0.0653(10) Uani 1 1 d . . .
H10D H 0.1563 0.2852 0.7461 0.078 Uiso 1 1 calc R . .
H10E H 0.2440 0.3288 0.7513 0.078 Uiso 1 1 calc R . .
B1 B 1.2525(3) 0.49852(11) 0.76940(19) 0.0297(7) Uani 1 1 d . . .

loop_
_atom_site_aniso_label
_atom_site_aniso_U_11
_atom_site_aniso_U_22
_atom_site_aniso_U_33
_atom_site_aniso_U_23
_atom_site_aniso_U_13
_atom_site_aniso_U_12
Fe1 0.0284(2) 0.0250(2) 0.0296(2) 0.00144(15) 0.00773(16) 0.00180(15)
Fe2 0.0302(2) 0.0286(2) 0.02441(19) 0.00151(15) 0.00315(15) -0.00128(16)
S1 0.0282(4) 0.0283(3) 0.0350(4) 0.0033(3) 0.0050(3) -0.0018(3)
S2 0.0318(4) 0.0348(4) 0.0343(4) 0.0032(3) 0.0074(3) 0.0044(3)
Cl1 0.1096(9) 0.1345(10) 0.0499(6) 0.0126(6) 0.0050(6) -0.0540(8)
Cl2 0.1432(12) 0.0846(8) 0.1396(12) -0.0153(8) 0.0861(10) -0.0131(8)
N1 0.0293(12) 0.0309(12) 0.0318(12) -0.0002(9) 0.0066(9) -0.0011(9)
O1 0.0743(16) 0.0628(15) 0.0344(12) -0.0013(11) -0.0083(11) 0.0254(12)
C1 0.0415(17) 0.0294(15) 0.0568(19) -0.0022(13) 0.0273(15) 0.0039(13)
C2 0.0348(16) 0.0332(16) 0.0579(19) -0.0019(14) 0.0125(14) 0.0114(13)
C3 0.0418(17) 0.0245(14) 0.0483(17) 0.0029(12) 0.0159(14) 0.0088(12)
C4 0.0460(17) 0.0239(13) 0.0392(16) -0.0027(12) 0.0185(13) 0.0022(12)
C5 0.0500(18) 0.0300(15) 0.0402(16) -0.0022(12) 0.0250(14) 0.0062(13)
C6 0.055(2) 0.054(2) 0.090(3) -0.0070(19) 0.045(2) -0.0113(17)
C7 0.0370(18) 0.066(2) 0.081(3) -0.0023(19) -0.0028(17) 0.0148(16)
C8 0.073(2) 0.0326(16) 0.0516(19) 0.0100(14) 0.0147(17) 0.0071(16)
C9 0.062(2) 0.0434(18) 0.0486(18) -0.0097(15) 0.0177(16) -0.0142(16)
C10 0.079(2) 0.0510(19) 0.0362(16) -0.0008(15) 0.0253(16) 0.0048(17)
C11 0.058(2) 0.063(2) 0.0231(14) 0.0003(14) 0.0093(14) 0.0085(17)
C12 0.072(2) 0.0368(16) 0.0256(14) -0.0032(12) 0.0011(14) 0.0046(16)
C13 0.0533(19) 0.0453(17) 0.0260(14) 0.0004(13) -0.0080(13) -0.0145(15)
C14 0.0500(18) 0.0368(16) 0.0272(14) 0.0058(12) -0.0028(13) -0.0034(13)
C15 0.0525(19) 0.0533(19) 0.0217(14) 0.0052(13) 0.0045(13) -0.0116(15)
C16 0.075(3) 0.121(4) 0.045(2) -0.001(2) 0.0286(19) 0.029(2)
C17 0.129(4) 0.0407(19) 0.048(2) -0.0116(16) -0.008(2) 0.008(2)
C18 0.068(2) 0.073(2) 0.052(2) 0.0147(18) -0.0206(18) -0.034(2)
C19 0.068(2) 0.054(2) 0.0490(19) 0.0100(16) -0.0093(17) 0.0067(18)
C20 0.078(3) 0.083(3) 0.0415(18) 0.0168(18) 0.0053(18) -0.032(2)
C21 0.0430(17) 0.0239(14) 0.0285(14) -0.0004(11) 0.0040(12) -0.0029(12)
C22 0.0450(18) 0.0315(16) 0.0443(17) 0.0014(13) 0.0128(14) -0.0072(13)
C23 0.060(2) 0.0355(17) 0.0517(19) 0.0108(14) 0.0119(16) -0.0107(15)
C24 0.068(2) 0.0297(16) 0.0461(18) 0.0077(14) -0.0088(16) -0.0027(15)
C25 0.0466(17) 0.0293(15) 0.0383(16) 0.0003(12) -0.0038(13) 0.0021(13)
C26 0.0359(15) 0.0261(14) 0.0305(14) -0.0023(11) 0.0030(12) 0.0011(12)
C27 0.0414(16) 0.0339(15) 0.0309(15) -0.0076(12) 0.0068(13) 0.0027(13)
C31 0.0297(14) 0.0304(14) 0.0327(14) -0.0044(12) 0.0010(11) -0.0043(11)
C32 0.0433(18) 0.0387(17) 0.0560(19) 0.0109(14) 0.0186(15) 0.0016(14)
C33 0.0441(19) 0.052(2) 0.066(2) 0.0057(17) 0.0255(16) 0.0103(15)
C34 0.0428(18) 0.0386(17) 0.060(2) -0.0031(15) 0.0099(15) 0.0091(14)
C35 0.0466(18) 0.0340(16) 0.0552(19) 0.0108(14) 0.0069(15) 0.0028(14)
C36 0.0359(16) 0.0385(16) 0.0423(16) 0.0071(13) 0.0080(13) 0.0021(13)
C41 0.0324(15) 0.0312(14) 0.0295(14) -0.0025(11) 0.0075(11) 0.0007(12)
C42 0.0377(16) 0.0441(17) 0.0418(16) 0.0072(14) -0.0039(13) -0.0084(13)
C43 0.0485(19) 0.0485(19) 0.0532(19) 0.0091(15) 0.0027(16) -0.0166(15)
C44 0.0411(18) 0.053(2) 0.0496(19) -0.0070(16) 0.0002(15) -0.0109(15)
C45 0.0437(18) 0.0535(19) 0.0340(15) 0.0007(14) -0.0042(13) -0.0022(15)
C46 0.0392(16) 0.0368(16) 0.0371(15) 0.0009(13) 0.0030(13) -0.0027(13)
C51 0.0329(15) 0.0246(13) 0.0319(14) 0.0026(11) 0.0028(11) -0.0006(11)
C52 0.0327(15) 0.0317(15) 0.0367(15) -0.0002(12) 0.0054(12) -0.0049(12)
C53 0.0472(18) 0.0348(16) 0.0420(17) -0.0003(13) 0.0163(14) -0.0045(13)
C54 0.064(2) 0.0297(15) 0.0299(15) -0.0016(12) 0.0067(14) -0.0020(14)
C55 0.0446(18) 0.0358(16) 0.0423(17) -0.0035(13) -0.0111(14) 0.0002(13)
C56 0.0319(15) 0.0371(16) 0.0436(16) -0.0043(13) 0.0023(13) 0.0000(12)
C61 0.0203(13) 0.0368(15) 0.0395(15) 0.0024(12) 0.0037(11) 0.0007(11)
C62 0.0307(15) 0.0330(15) 0.0427(16) 0.0035(13) 0.0008(12) -0.0003(12)
C63 0.0425(18) 0.0332(16) 0.065(2) 0.0056(15) -0.0031(15) -0.0040(14)
C64 0.0374(18) 0.0435(19) 0.070(2) 0.0245(17) -0.0041(16) -0.0052(14)
C65 0.0388(17) 0.063(2) 0.0443(17) 0.0208(16) 0.0049(14) 0.0011(15)
C66 0.0420(17) 0.0397(17) 0.0425(16) 0.0040(13) 0.0095(13) 0.0001(13)
C100 0.071(3) 0.077(3) 0.049(2) -0.0065(18) 0.0127(18) -0.020(2)
B1 0.0286(16) 0.0297(16) 0.0309(15) -0.0021(13) 0.0039(13) -0.0029(13)

loop_
_atom_type_symbol
_atom_type_description
_atom_type_scat_dispersion_real
_atom_type_scat_dispersion_imag
_atom_type_scat_source
C C 0.0033 0.0016 'International Tables Vol C Tables 4.2.6.8 and 6.1.1.4'
H H 0.0000 0.0000 'International Tables Vol C Tables 4.2.6.8 and 6.1.1.4'
B B 0.0013 0.0007 'International Tables Vol C Tables 4.2.6.8 and 6.1.1.4'
N N 0.0061 0.0033 'International Tables Vol C Tables 4.2.6.8 and 6.1.1.4'
O O 0.0106 0.0060 'International Tables Vol C Tables 4.2.6.8 and 6.1.1.4'
S S 0.1246 0.1234 'International Tables Vol C Tables 4.2.6.8 and 6.1.1.4'
Fe Fe 0.3463 0.8444 'International Tables Vol C Tables 4.2.6.8 and 6.1.1.4'
Cl Cl 0.1484 0.1585 'International Tables Vol C Tables 4.2.6.8 and 6.1.1.4'

loop_
_geom_angle_atom_site_label_1
_geom_angle_atom_site_label_2
_geom_angle_atom_site_label_3
_geom_angle
_geom_angle_site_symmetry_1
_geom_angle_site_symmetry_3
C27 Fe1 N1 91.26(11) . .
C27 Fe1 C4 98.78(12) . .
N1 Fe1 C4 100.43(10) . .
C27 Fe1 C3 138.01(12) . .
N1 Fe1 C3 91.89(10) . .
C4 Fe1 C3 39.62(11) . .
C27 Fe1 C5 84.98(11) . .
N1 Fe1 C5 137.75(10) . .
C4 Fe1 C5 39.47(10) . .
C3 Fe1 C5 65.33(10) . .
C27 Fe1 C1 109.48(12) . .
N1 Fe1 C1 156.06(10) . .
C4 Fe1 C1 65.53(11) . .
C3 Fe1 C1 64.78(10) . .
C5 Fe1 C1 38.32(11) . .
C27 Fe1 C2 147.73(12) . .
N1 Fe1 C2 118.60(10) . .
C4 Fe1 C2 65.85(11) . .
C3 Fe1 C2 38.52(11) . .
C5 Fe1 C2 64.97(12) . .
C1 Fe1 C2 38.84(11) . .
C27 Fe1 S1 95.30(9) . .
N1 Fe1 S1 99.16(6) . .
C4 Fe1 S1 155.52(8) . .
C3 Fe1 S1 125.38(9) . .
C5 Fe1 S1 123.08(8) . .
C1 Fe1 S1 90.93(8) . .
C2 Fe1 S1 91.85(8) . .
C27 Fe1 Fe2 99.73(8) . .
N1 Fe1 Fe2 46.93(6) . .
C4 Fe1 Fe2 142.45(7) . .
C3 Fe1 Fe2 112.60(8) . .
C5 Fe1 Fe2 173.66(8) . .
C1 Fe1 Fe2 135.38(9) . .
C2 Fe1 Fe2 109.48(8) . .
S1 Fe1 Fe2 52.58(2) . .
N1 Fe2 C12 153.14(11) . .
N1 Fe2 C11 113.39(11) . .
C12 Fe2 C11 39.77(12) . .
N1 Fe2 C13 143.71(10) . .
C12 Fe2 C13 39.29(12) . .
C11 Fe2 C13 65.48(12) . .
N1 Fe2 C15 91.81(10) . .
C12 Fe2 C15 65.68(11) . .
C11 Fe2 C15 39.02(12) . .
C13 Fe2 C15 64.30(11) . .
N1 Fe2 S1 101.62(6) . .
C12 Fe2 S1 105.18(9) . .
C11 Fe2 S1 144.56(10) . .
C13 Fe2 S1 89.70(8) . .
C15 Fe2 S1 149.17(9) . .
N1 Fe2 C14 106.60(10) . .
C12 Fe2 C14 65.08(11) . .
C11 Fe2 C14 64.75(11) . .
C13 Fe2 C14 38.06(10) . .
C15 Fe2 C14 37.99(11) . .
S1 Fe2 C14 111.19(8) . .
N1 Fe2 S2 87.70(7) . .
C12 Fe2 S2 91.40(9) . .
C11 Fe2 S2 87.97(9) . .
C13 Fe2 S2 127.43(9) . .
C15 Fe2 S2 120.40(9) . .
S1 Fe2 S2 88.08(3) . .
C14 Fe2 S2 152.35(8) . .
N1 Fe2 Fe1 47.52(6) . .
C12 Fe2 Fe1 159.27(9) . .
C11 Fe2 Fe1 160.88(10) . .
C13 Fe2 Fe1 127.73(9) . .
C15 Fe2 Fe1 128.82(9) . .
S1 Fe2 Fe1 54.46(2) . .
C14 Fe2 Fe1 115.53(8) . .
S2 Fe2 Fe1 91.68(2) . .
C21 S1 Fe2 106.57(9) . .
C21 S1 Fe1 111.94(9) . .
Fe2 S1 Fe1 72.96(2) . .
C26 S2 Fe2 104.19(9) . .
Fe2 N1 Fe1 85.55(8) . .
C5 C1 C2 108.8(2) . .
C5 C1 C6 125.9(3) . .
C2 C1 C6 125.0(3) . .
C5 C1 Fe1 70.57(15) . .
C2 C1 Fe1 70.99(15) . .
C6 C1 Fe1 129.0(2) . .
C3 C2 C1 107.2(3) . .
C3 C2 C7 127.5(3) . .
C1 C2 C7 125.0(3) . .
C3 C2 Fe1 69.68(15) . .
C1 C2 Fe1 70.17(15) . .
C7 C2 Fe1 130.0(2) . .
C2 C3 C4 108.6(2) . .
C2 C3 C8 125.9(3) . .
C4 C3 C8 125.3(3) . .
C2 C3 Fe1 71.81(15) . .
C4 C3 Fe1 68.89(14) . .
C8 C3 Fe1 129.0(2) . .
C5 C4 C3 107.2(2) . .
C5 C4 C9 126.4(3) . .
C3 C4 C9 126.2(2) . .
C5 C4 Fe1 71.95(15) . .
C3 C4 Fe1 71.50(15) . .
C9 C4 Fe1 125.5(2) . .
C1 C5 C4 108.0(2) . .
C1 C5 C10 125.2(3) . .
C4 C5 C10 126.6(3) . .
C1 C5 Fe1 71.11(15) . .
C4 C5 Fe1 68.59(14) . .
C10 C5 Fe1 129.4(2) . .
C12 C11 C15 107.9(3) . .
C12 C11 C16 126.2(3) . .
C15 C11 C16 125.4(3) . .
C12 C11 Fe2 69.52(16) . .
C15 C11 Fe2 72.79(16) . .
C16 C11 Fe2 128.8(2) . .
C11 C12 C13 107.6(3) . .
C11 C12 C17 126.3(3) . .
C13 C12 C17 125.8(3) . .
C11 C12 Fe2 70.71(16) . .
C13 C12 Fe2 72.81(16) . .
C17 C12 Fe2 127.2(2) . .
C12 C13 C14 108.7(3) . .
C12 C13 C18 124.4(3) . .
C14 C13 C18 126.5(3) . .
C12 C13 Fe2 67.90(15) . .
C14 C13 Fe2 73.53(16) . .
C18 C13 Fe2 129.2(2) . .
C13 C14 C15 107.1(3) . .
C13 C14 C19 126.7(3) . .
C15 C14 C19 124.9(3) . .
C13 C14 Fe2 68.41(15) . .
C15 C14 Fe2 68.89(15) . .
C19 C14 Fe2 138.1(2) . .
C11 C15 C14 108.5(3) . .
C11 C15 C20 125.5(3) . .
C14 C15 C20 125.8(3) . .
C11 C15 Fe2 68.19(15) . .
C14 C15 Fe2 73.13(15) . .
C20 C15 Fe2 127.5(2) . .
C22 C21 C26 121.7(2) . .
C22 C21 S1 120.0(2) . .
C26 C21 S1 118.24(19) . .
C23 C22 C21 119.5(3) . .
C22 C23 C24 119.7(3) . .
C25 C24 C23 121.1(3) . .
C24 C25 C26 120.5(3) . .
C25 C26 C21 117.5(2) . .
C25 C26 S2 122.7(2) . .
C21 C26 S2 119.77(19) . .
O1 C27 Fe1 170.2(2) . .
C32 C31 C36 113.3(2) . .
C32 C31 B1 125.0(2) . .
C36 C31 B1 121.7(2) . .
C33 C32 C31 123.7(3) . .
C34 C33 C32 120.5(3) . .
C33 C34 C35 118.2(3) . .
C36 C35 C34 120.6(3) . .
C35 C36 C31 123.7(3) . .
C46 C41 C42 113.6(2) . .
C46 C41 B1 124.7(2) . .
C42 C41 B1 121.7(2) . .
C43 C42 C41 123.9(3) . .
C44 C43 C42 120.0(3) . .
C45 C44 C43 118.6(3) . .
C44 C45 C46 120.4(3) . .
C45 C46 C41 123.4(3) . .
C52 C51 C56 114.7(2) . .
C52 C51 B1 124.5(2) . .
C56 C51 B1 120.7(2) . .
C53 C52 C51 122.4(3) . .
C54 C53 C52 120.8(3) . .
C55 C54 C53 118.6(3) . .
C54 C55 C56 120.1(3) . .
C55 C56 C51 123.4(3) . .
C62 C61 C66 114.2(2) . .
C62 C61 B1 124.0(2) . .
C66 C61 B1 121.8(2) . .
C63 C62 C61 122.7(3) . .
C64 C63 C62 120.8(3) . .
C63 C64 C65 118.9(3) . .
C64 C65 C66 119.9(3) . .
C65 C66 C61 123.4(3) . .
Cl2 C100 Cl1 115.5(2) . .
C61 B1 C51 109.4(2) . .
C61 B1 C31 110.1(2) . .
C51 B1 C31 107.6(2) . .
C61 B1 C41 111.0(2) . .
C51 B1 C41 110.0(2) . .
C31 B1 C41 108.7(2) . .

loop_
_geom_bond_atom_site_label_1
_geom_bond_atom_site_label_2
_geom_bond_distance
_geom_bond_site_symmetry_2
Fe1 C27 1.806(3) .
Fe1 N1 1.943(2) .
Fe1 C4 2.095(3) .
Fe1 C3 2.130(3) .
Fe1 C5 2.140(3) .
Fe1 C1 2.147(3) .
Fe1 C2 2.158(3) .
Fe1 S1 2.2362(8) .
Fe1 Fe2 2.6274(5) .
Fe2 N1 1.925(2) .
Fe2 C12 2.078(3) .
Fe2 C11 2.093(3) .
Fe2 C13 2.142(3) .
Fe2 C15 2.154(3) .
Fe2 S1 2.1825(7) .
Fe2 C14 2.209(3) .
Fe2 S2 2.2801(8) .
S1 C21 1.771(3) .
S2 C26 1.744(3) .
Cl1 C100 1.737(3) .
Cl2 C100 1.713(4) .
O1 C27 1.132(3) .
C1 C5 1.407(4) .
C1 C2 1.431(4) .
C1 C6 1.505(4) .
C2 C3 1.414(4) .
C2 C7 1.488(4) .
C3 C4 1.432(4) .
C3 C8 1.498(4) .
C4 C5 1.430(4) .
C4 C9 1.487(4) .
C5 C10 1.503(4) .
C11 C12 1.419(4) .
C11 C15 1.420(4) .
C11 C16 1.496(4) .
C12 C13 1.420(4) .
C12 C17 1.500(4) .
C13 C14 1.420(4) .
C13 C18 1.497(4) .
C14 C15 1.421(4) .
C14 C19 1.493(4) .
C15 C20 1.499(4) .
C21 C22 1.384(4) .
C21 C26 1.399(4) .
C22 C23 1.378(4) .
C23 C24 1.380(4) .
C24 C25 1.375(4) .
C25 C26 1.399(4) .
C31 C32 1.397(4) .
C31 C36 1.399(4) .
C31 B1 1.656(4) .
C32 C33 1.385(4) .
C33 C34 1.365(4) .
C34 C35 1.378(4) .
C35 C36 1.375(4) .
C41 C46 1.396(4) .
C41 C42 1.398(4) .
C41 B1 1.663(4) .
C42 C43 1.380(4) .
C43 C44 1.378(4) .
C44 C45 1.369(4) .
C45 C46 1.390(4) .
C51 C52 1.397(4) .
C51 C56 1.401(4) .
C51 B1 1.652(4) .
C52 C53 1.391(4) .
C53 C54 1.377(4) .
C54 C55 1.375(4) .
C55 C56 1.382(4) .
C61 C62 1.400(4) .
C61 C66 1.405(4) .
C61 B1 1.646(4) .
C62 C63 1.391(4) .
C63 C64 1.368(4) .
C64 C65 1.376(4) .
C65 C66 1.389(4) .
